data_7709452
loop_
_publ_author_name
'Petrus, Rafa\/l'
'Utko, J\'ozef'
'Petrus, Joanna Katarzyna'
'Awashra, Mohammad'
'Lis, Tadeusz'

_publ_section_title
;
 Use of group 13 aryloxides for the synthesis of green chemicals and oxide
 materials
;
_journal_name_full 'Dalton Transactions'
_journal_paper_doi 10.1039/D1DT03777C
_journal_year 2022
_chemical_formula_moiety 'C48 H42 Al Li3 O18'
_chemical_formula_sum 'C48 H42 Al Li3 O18'
_chemical_formula_weight 954.61
_space_group_crystal_system monoclinic
_space_group_IT_number 14
_space_group_name_Hall '-P 2yn'
_space_group_name_H-M_alt 'P 1 21/n 1'
_atom_sites_solution_hydrogens geom
_atom_sites_solution_primary direct
_audit_creation_method SHELXL-2014/7
_audit_update_record
;
2021-04-09 deposited with the CCDC.	2022-02-09 downloaded from the CCDC.
;
_cell_angle_alpha 90
_cell_angle_beta 105.41(3)
_cell_angle_gamma 90
_cell_formula_units_Z 4
_cell_length_a 11.879(2)
_cell_length_b 23.291(4)
_cell_length_c 17.296(3)
_cell_measurement_reflns_used 8348
_cell_measurement_temperature 100(2)
_cell_measurement_theta_max 27.462
_cell_measurement_theta_min 3.556
_cell_volume 4613.3(15)
_computing_cell_refinement 'CrysAlisPro 1.171.41.80a (Rigaku OD, 2020)'
_computing_data_collection 'CrysAlisPro 1.171.41.80a (Rigaku OD, 2020)'
_computing_data_reduction 'CrysAlisPro 1.171.41.80a (Rigaku OD, 2020)'
_computing_molecular_graphics 'DIAMOND  (Brandenburg, 2007)'
_computing_publication_material 'SHELXL-2014/7 (Sheldrick, 2014)'
_computing_structure_refinement 'SHELXL-2014/7 (Sheldrick, 2014)'
_computing_structure_solution 'SHELXL-2014/7 (Sheldrick, 2014)'
_diffrn_ambient_temperature 100(2)
_diffrn_measured_fraction_theta_full 0.998
_diffrn_measured_fraction_theta_max 0.956
_diffrn_measurement_device_type 'Xcalibur, Ruby, Gemini ultra'
_diffrn_measurement_method '\w scans'
_diffrn_radiation_type MoK\a
_diffrn_radiation_wavelength 0.71073
_diffrn_reflns_av_R_equivalents 0.0392
_diffrn_reflns_av_unetI/netI 0.0532
_diffrn_reflns_Laue_measured_fraction_full 0.998
_diffrn_reflns_Laue_measured_fraction_max 0.956
_diffrn_reflns_limit_h_max 15
_diffrn_reflns_limit_h_min -13
_diffrn_reflns_limit_k_max 29
_diffrn_reflns_limit_k_min -29
_diffrn_reflns_limit_l_max 18
_diffrn_reflns_limit_l_min -21
_diffrn_reflns_number 31006
_diffrn_reflns_point_group_measured_fraction_full 0.998
_diffrn_reflns_point_group_measured_fraction_max 0.956
_diffrn_reflns_theta_full 25.500
_diffrn_reflns_theta_max 26.998
_diffrn_reflns_theta_min 3.495
_diffrn_source 'fine-focus sealed X-ray tube'
_exptl_absorpt_coefficient_mu 0.121
_exptl_absorpt_correction_T_max 0.996
_exptl_absorpt_correction_T_min 0.966
_exptl_absorpt_correction_type analytical
_exptl_absorpt_process_details
;
CrysAlisPro 1.171.41.80a (Rigaku Oxford Diffraction, 2020)
Analytical numeric absorption correction using a multifaceted crystal
model based on expressions derived by R.C. Clark & J.S. Reid.
(Clark, R. C. & Reid, J. S. (1995). Acta Cryst. A51, 887-897)
Empirical absorption correction using spherical harmonics,
implemented in SCALE3 ABSPACK scaling algorithm.
;
_exptl_crystal_colour colourless
_exptl_crystal_density_diffrn 1.374
_exptl_crystal_description needle
_exptl_crystal_F_000 1984
_exptl_crystal_size_max 0.270
_exptl_crystal_size_mid 0.130
_exptl_crystal_size_min 0.030
_refine_diff_density_max 0.266
_refine_diff_density_min -0.334
_refine_diff_density_rms 0.051
_refine_ls_extinction_method none
_refine_ls_goodness_of_fit_ref 1.023
_refine_ls_hydrogen_treatment constr
_refine_ls_matrix_type full
_refine_ls_number_parameters 637
_refine_ls_number_reflns 9619
_refine_ls_number_restraints 0
_refine_ls_restrained_S_all 1.023
_refine_ls_R_factor_all 0.0686
_refine_ls_R_factor_gt 0.0421
_refine_ls_shift/su_max 0.001
_refine_ls_shift/su_mean 0.000
_refine_ls_structure_factor_coef Fsqd
_refine_ls_weighting_details 'w=1/[\s^2^(Fo^2^)+(0.0323P)^2^+1.3319P] where P=(Fo^2^+2Fc^2^)/3'
_refine_ls_weighting_scheme calc
_refine_ls_wR_factor_gt 0.0802
_refine_ls_wR_factor_ref 0.0898
_reflns_Friedel_coverage 0.000
_reflns_number_gt 7110
_reflns_number_total 9619
_reflns_threshold_expression 'I > 2\s(I)'
_cod_data_source_file d1dt03777c2.cif
_cod_data_source_block 3
_cod_original_sg_symbol_H-M 'P 21/n'
_cod_database_code 7709452
_shelx_shelxl_version_number 2014/7
_shelx_space_group_comment
;
The symmetry employed for this shelxl refinement is uniquely defined
by the following loop, which should always be used as a source of
symmetry information in preference to the above space-group names.
They are only intended as comments.
;
_shelx_estimated_absorpt_t_min 0.968
_shelx_estimated_absorpt_t_max 0.996
_oxdiff_exptl_absorpt_empirical_full_min 0.979
_oxdiff_exptl_absorpt_empirical_full_max 1.024
_oxdiff_exptl_absorpt_empirical_details
;
Empirical correction (ABSPACK) includes:
- Absorption correction using spherical harmonics
- Frame scaling
;

loop_
_space_group_symop_operation_xyz
'x, y, z'
'-x+1/2, y+1/2, -z+1/2'
'-x, -y, -z'
'x-1/2, -y-1/2, z-1/2'

loop_
_atom_site_label
_atom_site_type_symbol
_atom_site_fract_x
_atom_site_fract_y
_atom_site_fract_z
_atom_site_U_iso_or_equiv
_atom_site_adp_type
_atom_site_occupancy
_atom_site_site_symmetry_order
_atom_site_calc_flag
_atom_site_refinement_flags_posn
_atom_site_refinement_flags_adp
_atom_site_refinement_flags_occupancy
_atom_site_disorder_assembly
_atom_site_disorder_group
Al1 Al 0.43309(4) 0.38439(2) 0.73625(3) 0.01304(12) Uani 1 1 d . . . . .
Li1 Li 0.3197(3) 0.48865(13) 0.78498(17) 0.0194(7) Uani 1 1 d . . . . .
Li2 Li 0.6543(3) 0.41604(13) 0.69735(18) 0.0199(7) Uani 1 1 d . . . . .
Li3 Li 0.5314(3) 0.50105(13) 0.75213(17) 0.0185(6) Uani 1 1 d . . . . .
O1 O 0.28137(10) 0.41052(5) 0.71641(6) 0.0147(3) Uani 1 1 d . . . . .
O2 O 0.38212(10) 0.32655(5) 0.65446(7) 0.0175(3) Uani 1 1 d . . . . .
C1 C 0.18255(15) 0.39007(7) 0.67021(10) 0.0148(4) Uani 1 1 d . . . . .
C2 C 0.07600(15) 0.41626(8) 0.67147(10) 0.0189(4) Uani 1 1 d . . . . .
H2 H 0.0767 0.4484 0.7054 0.023 Uiso 1 1 calc R U . . .
C3 C -0.02868(16) 0.39633(8) 0.62468(11) 0.0234(4) Uani 1 1 d . . . . .
H3 H -0.0989 0.4151 0.6265 0.028 Uiso 1 1 calc R U . . .
C4 C -0.03384(17) 0.34903(9) 0.57464(11) 0.0259(5) Uani 1 1 d . . . . .
H5A H -0.1069 0.3356 0.5426 0.031 Uiso 1 1 calc R U . . .
C5 C 0.06752(16) 0.32220(8) 0.57221(11) 0.0231(4) Uani 1 1 d . . . . .
H5 H 0.0645 0.2895 0.5388 0.028 Uiso 1 1 calc R U . . .
C6 C 0.17612(15) 0.34229(7) 0.61843(10) 0.0163(4) Uani 1 1 d . . . . .
C7 C 0.28212(16) 0.31369(7) 0.61417(10) 0.0183(4) Uani 1 1 d . . . . .
O3 O 0.26814(11) 0.27084(5) 0.56251(8) 0.0262(3) Uani 1 1 d . . . . .
C8 C 0.37252(18) 0.24147(9) 0.55606(13) 0.0354(5) Uani 1 1 d . . . . .
H8A H 0.4262 0.2692 0.5423 0.053 Uiso 1 1 calc R U . . .
H8B H 0.3516 0.2121 0.5141 0.053 Uiso 1 1 calc R U . . .
H8C H 0.4105 0.2232 0.6074 0.053 Uiso 1 1 calc R U . . .
O4 O 0.57997(10) 0.35257(5) 0.75125(6) 0.0146(3) Uani 1 1 d . . . . .
O5 O 0.40288(10) 0.33086(5) 0.81585(7) 0.0157(3) Uani 1 1 d . . . . .
C9 C 0.62157(15) 0.30265(7) 0.78264(10) 0.0153(4) Uani 1 1 d . . . . .
C10 C 0.72091(16) 0.27918(8) 0.76487(11) 0.0207(4) Uani 1 1 d . . . . .
H10 H 0.7536 0.2978 0.7270 0.025 Uiso 1 1 calc R U . . .
C11 C 0.77163(16) 0.22946(8) 0.80155(11) 0.0243(4) Uani 1 1 d . . . . .
H11 H 0.8396 0.2149 0.7893 0.029 Uiso 1 1 calc R U . . .
C12 C 0.72511(17) 0.20010(8) 0.85637(11) 0.0246(4) Uani 1 1 d . . . . .
H12 H 0.7614 0.1662 0.8820 0.029 Uiso 1 1 calc R U . . .
C13 C 0.62603(16) 0.22110(7) 0.87251(10) 0.0211(4) Uani 1 1 d . . . . .
H13 H 0.5926 0.2010 0.9088 0.025 Uiso 1 1 calc R U . . .
C14 C 0.57289(15) 0.27180(7) 0.83643(10) 0.0161(4) Uani 1 1 d . . . . .
C15 C 0.46871(15) 0.29345(7) 0.85473(10) 0.0159(4) Uani 1 1 d . . . . .
O6 O 0.44489(11) 0.26916(5) 0.91795(7) 0.0206(3) Uani 1 1 d . . . . .
C16 C 0.34246(17) 0.28861(8) 0.94073(11) 0.0249(4) Uani 1 1 d . . . . .
H16A H 0.3435 0.3306 0.9444 0.037 Uiso 1 1 calc R U . . .
H16B H 0.3425 0.2722 0.9929 0.037 Uiso 1 1 calc R U . . .
H16C H 0.2721 0.2762 0.9003 0.037 Uiso 1 1 calc R U . . .
O7 O 0.47538(10) 0.43969(5) 0.81649(6) 0.0130(2) Uani 1 1 d . . . . .
O8 O 0.29316(10) 0.46503(5) 0.88624(7) 0.0193(3) Uani 1 1 d . . . . .
C17 C 0.53659(15) 0.42927(7) 0.89314(10) 0.0139(4) Uani 1 1 d . . . . .
C18 C 0.65552(15) 0.41717(7) 0.90954(10) 0.0173(4) Uani 1 1 d . . . . .
H18 H 0.6926 0.4182 0.8672 0.021 Uiso 1 1 calc R U . . .
C19 C 0.72084(16) 0.40360(8) 0.98640(10) 0.0211(4) Uani 1 1 d . . . . .
H19 H 0.8017 0.3953 0.9962 0.025 Uiso 1 1 calc R U . . .
C20 C 0.66829(16) 0.40205(8) 1.04896(11) 0.0244(4) Uani 1 1 d . . . . .
H20 H 0.7123 0.3917 1.1014 0.029 Uiso 1 1 calc R U . . .
C21 C 0.55191(16) 0.41559(8) 1.03436(10) 0.0212(4) Uani 1 1 d . . . . .
H21 H 0.5167 0.4156 1.0777 0.025 Uiso 1 1 calc R U . . .
C22 C 0.48369(15) 0.42944(7) 0.95725(10) 0.0150(4) Uani 1 1 d . . . . .
C23 C 0.35901(15) 0.44399(7) 0.94567(10) 0.0166(4) Uani 1 1 d . . . . .
O9 O 0.32275(10) 0.43123(6) 1.01082(7) 0.0222(3) Uani 1 1 d . . . . .
C24 C 0.20328(16) 0.44573(9) 1.00747(11) 0.0248(4) Uani 1 1 d . . . . .
H24A H 0.1918 0.4872 0.9992 0.037 Uiso 1 1 calc R U . . .
H24B H 0.1865 0.4348 1.0580 0.037 Uiso 1 1 calc R U . . .
H24C H 0.1505 0.4251 0.9630 0.037 Uiso 1 1 calc R U . . .
O10 O 0.47580(10) 0.43664(5) 0.66753(6) 0.0138(3) Uani 1 1 d . . . . .
O11 O 0.62587(10) 0.38494(5) 0.58640(7) 0.0192(3) Uani 1 1 d . . . . .
C25 C 0.41441(14) 0.45171(7) 0.59274(9) 0.0141(4) Uani 1 1 d . . . . .
C26 C 0.32197(15) 0.49045(7) 0.58297(10) 0.0173(4) Uani 1 1 d . . . . .
H26 H 0.3035 0.5057 0.6290 0.021 Uiso 1 1 calc R U . . .
C27 C 0.25687(15) 0.50697(8) 0.50768(10) 0.0195(4) Uani 1 1 d . . . . .
H27 H 0.1940 0.5332 0.5025 0.023 Uiso 1 1 calc R U . . .
C28 C 0.28278(15) 0.48551(8) 0.43976(10) 0.0185(4) Uani 1 1 d . . . . .
H28 H 0.2381 0.4970 0.3880 0.022 Uiso 1 1 calc R U . . .
C29 C 0.37372(15) 0.44739(8) 0.44781(10) 0.0172(4) Uani 1 1 d . . . . .
H29 H 0.3914 0.4327 0.4011 0.021 Uiso 1 1 calc R U . . .
C30 C 0.44091(15) 0.42977(7) 0.52379(10) 0.0144(4) Uani 1 1 d . . . . .
C31 C 0.54098(15) 0.39104(7) 0.52951(10) 0.0170(4) Uani 1 1 d . . . . .
O12 O 0.52896(11) 0.36139(6) 0.46083(7) 0.0254(3) Uani 1 1 d . . . . .
C32 C 0.62745(18) 0.32701(10) 0.45593(12) 0.0349(5) Uani 1 1 d . . . . .
H32A H 0.6953 0.3519 0.4599 0.052 Uiso 1 1 calc R U . . .
H32B H 0.6089 0.3066 0.4045 0.052 Uiso 1 1 calc R U . . .
H32C H 0.6452 0.2991 0.5000 0.052 Uiso 1 1 calc R U . . .
O13 O 0.42061(10) 0.55288(5) 0.76759(7) 0.0159(3) Uani 1 1 d . . . . .
O14 O 0.18273(10) 0.53629(5) 0.72474(7) 0.0184(3) Uani 1 1 d . . . . .
C33 C 0.39380(15) 0.60708(7) 0.76134(10) 0.0148(4) Uani 1 1 d . . . . .
C34 C 0.48055(16) 0.64985(8) 0.78736(10) 0.0185(4) Uani 1 1 d . . . . .
H34 H 0.5595 0.6383 0.8082 0.022 Uiso 1 1 calc R U . . .
C35 C 0.45440(17) 0.70744(8) 0.78353(10) 0.0214(4) Uani 1 1 d . . . . .
H35 H 0.5151 0.7346 0.8024 0.026 Uiso 1 1 calc R U . . .
C36 C 0.33988(16) 0.72653(8) 0.75230(11) 0.0227(4) Uani 1 1 d . . . . .
H36 H 0.3222 0.7664 0.7497 0.027 Uiso 1 1 calc R U . . .
C37 C 0.25341(17) 0.68653(8) 0.72547(10) 0.0206(4) Uani 1 1 d . . . . .
H37 H 0.1754 0.6992 0.7036 0.025 Uiso 1 1 calc R U . . .
C38 C 0.27724(15) 0.62736(7) 0.72952(10) 0.0158(4) Uani 1 1 d . . . . .
C39 C 0.18196(15) 0.58613(8) 0.70270(10) 0.0170(4) Uani 1 1 d . . . . .
O15 O 0.08927(11) 0.60860(5) 0.64873(7) 0.0244(3) Uani 1 1 d . . . . .
C40 C -0.00939(16) 0.57071(8) 0.62065(12) 0.0273(5) Uani 1 1 d . . . . .
H40A H 0.0158 0.5359 0.5982 0.041 Uiso 1 1 calc R U . . .
H40B H -0.0697 0.5902 0.5791 0.041 Uiso 1 1 calc R U . . .
H40C H -0.0412 0.5604 0.6656 0.041 Uiso 1 1 calc R U . . .
O16 O 0.68255(10) 0.49421(5) 0.74352(7) 0.0162(3) Uani 1 1 d . . . . .
O17 O 0.81963(10) 0.39887(5) 0.75507(7) 0.0204(3) Uani 1 1 d . . . . .
C41 C 0.78080(15) 0.52106(7) 0.77262(9) 0.0153(4) Uani 1 1 d . . . . .
C42 C 0.78435(15) 0.58188(8) 0.77613(10) 0.0174(4) Uani 1 1 d . . . . .
H42 H 0.7140 0.6028 0.7560 0.021 Uiso 1 1 calc R U . . .
C43 C 0.88634(16) 0.61163(8) 0.80767(10) 0.0204(4) Uani 1 1 d . . . . .
H43 H 0.8850 0.6524 0.8089 0.024 Uiso 1 1 calc R U . . .
C44 C 0.99137(16) 0.58276(8) 0.83775(10) 0.0218(4) Uani 1 1 d . . . . .
H44 H 1.0613 0.6035 0.8600 0.026 Uiso 1 1 calc R U . . .
C45 C 0.99252(16) 0.52371(8) 0.83487(10) 0.0198(4) Uani 1 1 d . . . . .
H45 H 1.0641 0.5038 0.8552 0.024 Uiso 1 1 calc R U . . .
C46 C 0.88989(15) 0.49240(8) 0.80248(10) 0.0163(4) Uani 1 1 d . . . . .
C47 C 0.89431(15) 0.42975(8) 0.79693(10) 0.0185(4) Uani 1 1 d . . . . .
O18 O 0.99375(11) 0.40715(5) 0.84350(8) 0.0288(3) Uani 1 1 d . . . . .
C48 C 1.00602(19) 0.34585(9) 0.83731(14) 0.0399(6) Uani 1 1 d . . . . .
H48A H 0.9445 0.3265 0.8555 0.060 Uiso 1 1 calc R U . . .
H48B H 1.0826 0.3339 0.8708 0.060 Uiso 1 1 calc R U . . .
H48C H 0.9994 0.3355 0.7813 0.060 Uiso 1 1 calc R U . . .

loop_
_atom_site_aniso_label
_atom_site_aniso_U_11
_atom_site_aniso_U_22
_atom_site_aniso_U_33
_atom_site_aniso_U_23
_atom_site_aniso_U_13
_atom_site_aniso_U_12
Al1 0.0126(3) 0.0127(3) 0.0131(3) 0.0004(2) 0.00213(19) 0.0004(2)
Li1 0.0197(17) 0.0200(15) 0.0187(16) 0.0024(12) 0.0057(12) 0.0021(13)
Li2 0.0193(17) 0.0198(15) 0.0213(16) -0.0020(13) 0.0065(12) -0.0002(13)
Li3 0.0177(16) 0.0195(15) 0.0188(15) 0.0005(12) 0.0057(12) 0.0020(13)
O1 0.0129(6) 0.0156(6) 0.0143(6) -0.0010(5) 0.0012(5) -0.0005(5)
O2 0.0152(7) 0.0170(6) 0.0186(6) -0.0029(5) 0.0013(5) 0.0004(5)
C1 0.0134(9) 0.0170(9) 0.0130(9) 0.0053(7) 0.0019(7) -0.0008(8)
C2 0.0189(10) 0.0168(9) 0.0208(10) 0.0005(7) 0.0047(7) 0.0000(8)
C3 0.0150(10) 0.0277(10) 0.0264(10) 0.0051(8) 0.0035(8) 0.0013(8)
C4 0.0160(11) 0.0341(11) 0.0239(10) -0.0011(9) -0.0013(8) -0.0050(9)
C5 0.0221(11) 0.0243(10) 0.0208(10) -0.0022(8) 0.0022(8) -0.0049(9)
C6 0.0163(10) 0.0180(9) 0.0137(9) 0.0025(7) 0.0023(7) -0.0004(8)
C7 0.0227(11) 0.0156(9) 0.0150(9) 0.0008(7) 0.0021(7) -0.0031(8)
O3 0.0230(8) 0.0243(7) 0.0287(7) -0.0121(6) 0.0024(6) -0.0001(6)
C8 0.0318(13) 0.0275(11) 0.0463(13) -0.0174(10) 0.0096(10) 0.0052(10)
O4 0.0137(7) 0.0129(6) 0.0166(6) 0.0014(5) 0.0029(5) 0.0026(5)
O5 0.0145(7) 0.0141(6) 0.0176(6) 0.0023(5) 0.0026(5) 0.0003(5)
C9 0.0143(10) 0.0133(8) 0.0159(9) -0.0035(7) -0.0002(7) 0.0004(7)
C10 0.0194(10) 0.0169(9) 0.0259(10) -0.0019(8) 0.0062(8) -0.0004(8)
C11 0.0182(11) 0.0199(10) 0.0341(11) -0.0041(9) 0.0059(8) 0.0037(8)
C12 0.0271(11) 0.0171(9) 0.0268(11) 0.0024(8) 0.0022(8) 0.0077(9)
C13 0.0272(11) 0.0159(9) 0.0190(10) 0.0010(7) 0.0041(8) 0.0011(8)
C14 0.0179(10) 0.0141(8) 0.0143(9) -0.0017(7) 0.0009(7) 0.0012(7)
C15 0.0194(10) 0.0118(8) 0.0146(9) -0.0014(7) 0.0013(7) -0.0045(8)
O6 0.0237(7) 0.0190(6) 0.0207(7) 0.0049(5) 0.0086(5) 0.0015(6)
C16 0.0272(11) 0.0247(10) 0.0268(11) 0.0043(8) 0.0142(8) 0.0005(9)
O7 0.0141(6) 0.0132(6) 0.0109(6) 0.0012(5) 0.0017(5) 0.0015(5)
O8 0.0178(7) 0.0247(7) 0.0150(6) 0.0034(5) 0.0036(5) 0.0033(6)
C17 0.0161(10) 0.0107(8) 0.0128(9) 0.0008(7) 0.0000(7) -0.0021(7)
C18 0.0178(10) 0.0180(9) 0.0157(9) -0.0003(7) 0.0038(7) -0.0004(8)
C19 0.0158(10) 0.0246(10) 0.0201(10) 0.0000(8) -0.0002(7) 0.0028(8)
C20 0.0222(11) 0.0322(11) 0.0142(9) 0.0035(8) -0.0034(8) 0.0010(9)
C21 0.0245(11) 0.0256(10) 0.0131(9) 0.0010(8) 0.0042(7) -0.0010(9)
C22 0.0153(9) 0.0152(9) 0.0133(9) -0.0011(7) 0.0015(7) -0.0010(7)
C23 0.0210(10) 0.0140(9) 0.0158(9) -0.0023(7) 0.0065(7) -0.0035(8)
O9 0.0183(7) 0.0338(8) 0.0157(6) 0.0034(6) 0.0067(5) 0.0001(6)
C24 0.0177(10) 0.0370(12) 0.0214(10) 0.0004(9) 0.0085(8) -0.0013(9)
O10 0.0147(6) 0.0154(6) 0.0102(6) 0.0007(5) 0.0014(5) 0.0014(5)
O11 0.0177(7) 0.0225(7) 0.0171(6) 0.0000(5) 0.0037(5) 0.0025(6)
C25 0.0134(9) 0.0149(9) 0.0129(9) 0.0017(7) 0.0019(7) -0.0017(7)
C26 0.0185(10) 0.0189(9) 0.0151(9) 0.0009(7) 0.0056(7) 0.0024(8)
C27 0.0160(10) 0.0217(9) 0.0202(10) 0.0044(8) 0.0037(7) 0.0021(8)
C28 0.0186(10) 0.0221(9) 0.0120(9) 0.0038(7) -0.0010(7) -0.0020(8)
C29 0.0187(10) 0.0209(9) 0.0116(9) -0.0019(7) 0.0032(7) -0.0041(8)
C30 0.0136(9) 0.0141(8) 0.0152(9) -0.0002(7) 0.0033(7) -0.0033(7)
C31 0.0192(10) 0.0181(9) 0.0155(9) -0.0022(7) 0.0076(7) -0.0037(8)
O12 0.0237(8) 0.0319(8) 0.0198(7) -0.0102(6) 0.0043(5) 0.0077(6)
C32 0.0313(13) 0.0450(13) 0.0279(11) -0.0127(10) 0.0070(9) 0.0162(11)
O13 0.0163(7) 0.0135(6) 0.0176(6) 0.0010(5) 0.0041(5) 0.0020(5)
O14 0.0164(7) 0.0158(6) 0.0225(7) 0.0019(5) 0.0044(5) 0.0000(5)
C33 0.0205(10) 0.0154(9) 0.0098(8) -0.0001(7) 0.0067(7) -0.0002(8)
C34 0.0170(10) 0.0211(9) 0.0177(9) 0.0008(7) 0.0055(7) 0.0000(8)
C35 0.0246(11) 0.0194(9) 0.0211(10) -0.0026(8) 0.0078(8) -0.0043(8)
C36 0.0300(12) 0.0141(9) 0.0248(10) -0.0009(8) 0.0085(8) 0.0017(8)
C37 0.0226(11) 0.0195(9) 0.0198(10) 0.0015(8) 0.0057(8) 0.0061(8)
C38 0.0175(10) 0.0161(9) 0.0143(9) 0.0014(7) 0.0052(7) 0.0014(8)
C39 0.0172(10) 0.0191(9) 0.0156(9) 0.0002(7) 0.0061(7) 0.0055(8)
O15 0.0183(7) 0.0200(7) 0.0292(7) 0.0048(6) -0.0033(5) 0.0013(6)
C40 0.0188(11) 0.0260(11) 0.0311(11) 0.0011(9) -0.0039(8) -0.0022(9)
O16 0.0121(6) 0.0191(6) 0.0170(6) 0.0000(5) 0.0031(5) -0.0015(5)
O17 0.0152(7) 0.0188(7) 0.0249(7) -0.0024(5) 0.0015(5) 0.0001(6)
C41 0.0159(10) 0.0216(9) 0.0097(8) 0.0011(7) 0.0056(7) -0.0005(8)
C42 0.0154(10) 0.0203(9) 0.0167(9) 0.0011(7) 0.0045(7) 0.0036(8)
C43 0.0244(11) 0.0167(9) 0.0196(9) -0.0018(8) 0.0050(8) -0.0026(8)
C44 0.0174(10) 0.0254(10) 0.0199(10) -0.0013(8) 0.0000(7) -0.0056(8)
C45 0.0152(10) 0.0251(10) 0.0179(9) 0.0020(8) 0.0021(7) 0.0004(8)
C46 0.0153(10) 0.0202(9) 0.0140(9) -0.0002(7) 0.0050(7) -0.0004(8)
C47 0.0139(10) 0.0234(10) 0.0180(9) 0.0017(8) 0.0036(7) 0.0017(8)
O18 0.0198(8) 0.0201(7) 0.0381(8) -0.0008(6) -0.0070(6) 0.0046(6)
C48 0.0279(13) 0.0218(11) 0.0579(15) 0.0004(10) -0.0097(10) 0.0079(10)

loop_
_atom_type_symbol
_atom_type_description
_atom_type_scat_dispersion_real
_atom_type_scat_dispersion_imag
_atom_type_scat_source
C C 0.0033 0.0016 'International Tables Vol C Tables 4.2.6.8 and 6.1.1.4'
H H 0.0000 0.0000 'International Tables Vol C Tables 4.2.6.8 and 6.1.1.4'
Li Li -0.0003 0.0001 'International Tables Vol C Tables 4.2.6.8 and 6.1.1.4'
O O 0.0106 0.0060 'International Tables Vol C Tables 4.2.6.8 and 6.1.1.4'
Al Al 0.0645 0.0514 'International Tables Vol C Tables 4.2.6.8 and 6.1.1.4'

loop_
_geom_angle_atom_site_label_1
_geom_angle_atom_site_label_2
_geom_angle_atom_site_label_3
_geom_angle
_geom_angle_site_symmetry_1
_geom_angle_site_symmetry_3
_geom_angle_publ_flag
O1 Al1 O4 175.07(6) . . ?
O1 Al1 O7 88.12(6) . . ?
O4 Al1 O7 96.60(6) . . ?
O1 Al1 O10 94.82(6) . . ?
O4 Al1 O10 86.82(6) . . ?
O7 Al1 O10 87.61(5) . . ?
O1 Al1 O2 89.61(6) . . ?
O4 Al1 O2 85.63(6) . . ?
O7 Al1 O2 177.19(6) . . ?
O10 Al1 O2 94.24(5) . . ?
O1 Al1 O5 89.33(6) . . ?
O4 Al1 O5 89.34(6) . . ?
O7 Al1 O5 88.85(5) . . ?
O10 Al1 O5 174.46(6) . . ?
O2 Al1 O5 89.46(5) . . ?
O8 Li1 O13 126.79(16) . . ?
O8 Li1 O14 108.68(15) . . ?
O13 Li1 O14 86.79(13) . . ?
O8 Li1 O7 87.43(12) . . ?
O13 Li1 O7 85.62(12) . . ?
O14 Li1 O7 163.64(16) . . ?
O8 Li1 O1 101.31(14) . . ?
O13 Li1 O1 126.86(15) . . ?
O14 Li1 O1 99.03(13) . . ?
O7 Li1 O1 74.28(11) . . ?
O16 Li2 O17 86.75(13) . . ?
O16 Li2 O11 133.55(17) . . ?
O17 Li2 O11 107.53(15) . . ?
O16 Li2 O4 121.51(15) . . ?
O17 Li2 O4 96.47(13) . . ?
O11 Li2 O4 101.02(14) . . ?
O16 Li2 O10 86.62(12) . . ?
O17 Li2 O10 164.82(17) . . ?
O11 Li2 O10 86.85(13) . . ?
O4 Li2 O10 75.53(11) . . ?
O16 Li3 O13 143.98(18) . . ?
O16 Li3 O7 116.79(15) . . ?
O13 Li3 O7 91.76(13) . . ?
O16 Li3 O10 90.84(13) . . ?
O13 Li3 O10 117.80(15) . . ?
O7 Li3 O10 77.80(11) . . ?
C7 O2 Al1 130.21(12) . . ?
O1 C1 C2 119.45(16) . . ?
O1 C1 C6 123.72(15) . . ?
C2 C1 C6 116.83(16) . . ?
C3 C2 C1 121.40(17) . . ?
C3 C2 H2 119.3 . . ?
C1 C2 H2 119.3 . . ?
C2 C3 C4 121.19(18) . . ?
C2 C3 H3 119.4 . . ?
C4 C3 H3 119.4 . . ?
C5 C4 C3 119.16(18) . . ?
C5 C4 H5A 120.4 . . ?
C3 C4 H5A 120.4 . . ?
C4 C5 C6 120.88(18) . . ?
C4 C5 H5 119.6 . . ?
C6 C5 H5 119.6 . . ?
C5 C6 C1 120.53(16) . . ?
C5 C6 C7 119.92(16) . . ?
C1 C6 C7 119.55(15) . . ?
O2 C7 O3 119.41(16) . . ?
O2 C7 C6 125.20(16) . . ?
O3 C7 C6 115.39(15) . . ?
C7 O3 C8 116.97(15) . . ?
O3 C8 H8A 109.5 . . ?
O3 C8 H8B 109.5 . . ?
H8A C8 H8B 109.5 . . ?
O3 C8 H8C 109.5 . . ?
H8A C8 H8C 109.5 . . ?
H8B C8 H8C 109.5 . . ?
C9 O4 Al1 130.22(11) . . ?
C9 O4 Li2 131.03(13) . . ?
Al1 O4 Li2 98.63(10) . . ?
C15 O5 Al1 128.32(12) . . ?
O4 C9 C10 119.72(16) . . ?
O4 C9 C14 122.89(15) . . ?
C10 C9 C14 117.35(16) . . ?
C11 C10 C9 120.99(18) . . ?
C11 C10 H10 119.5 . . ?
C9 C10 H10 119.5 . . ?
C10 C11 C12 121.33(18) . . ?
C10 C11 H11 119.3 . . ?
C12 C11 H11 119.3 . . ?
C13 C12 C11 118.67(17) . . ?
C13 C12 H12 120.7 . . ?
C11 C12 H12 120.7 . . ?
C12 C13 C14 121.24(18) . . ?
C12 C13 H13 119.4 . . ?
C14 C13 H13 119.4 . . ?
C13 C14 C9 120.34(16) . . ?
C13 C14 C15 120.35(16) . . ?
C9 C14 C15 119.31(15) . . ?
O5 C15 O6 120.25(16) . . ?
O5 C15 C14 125.29(16) . . ?
O6 C15 C14 114.44(15) . . ?
C15 O6 C16 118.01(14) . . ?
O6 C16 H16A 109.5 . . ?
O6 C16 H16B 109.5 . . ?
H16A C16 H16B 109.5 . . ?
O6 C16 H16C 109.5 . . ?
H16A C16 H16C 109.5 . . ?
H16B C16 H16C 109.5 . . ?
C17 O7 Al1 125.04(10) . . ?
C17 O7 Li3 119.63(13) . . ?
Al1 O7 Li3 98.11(10) . . ?
C17 O7 Li1 123.63(13) . . ?
Al1 O7 Li1 97.85(10) . . ?
Li3 O7 Li1 82.57(12) . . ?
C23 O8 Li1 130.88(15) . . ?
O7 C17 C18 119.16(15) . . ?
O7 C17 C22 122.21(15) . . ?
C18 C17 C22 118.62(15) . . ?
C19 C18 C17 121.35(16) . . ?
C19 C18 H18 119.3 . . ?
C17 C18 H18 119.3 . . ?
C18 C19 C20 120.08(17) . . ?
C18 C19 H19 120.0 . . ?
C20 C19 H19 120.0 . . ?
C21 C20 C19 119.36(16) . . ?
C21 C20 H20 120.3 . . ?
C19 C20 H20 120.3 . . ?
C20 C21 C22 121.78(17) . . ?
C20 C21 H21 119.1 . . ?
C22 C21 H21 119.1 . . ?
C21 C22 C17 118.75(16) . . ?
C21 C22 C23 119.09(15) . . ?
C17 C22 C23 122.16(15) . . ?
O8 C23 O9 121.37(16) . . ?
O8 C23 C22 127.01(16) . . ?
O9 C23 C22 111.62(15) . . ?
C23 O9 C24 116.45(14) . . ?
O9 C24 H24A 109.5 . . ?
O9 C24 H24B 109.5 . . ?
H24A C24 H24B 109.5 . . ?
O9 C24 H24C 109.5 . . ?
H24A C24 H24C 109.5 . . ?
H24B C24 H24C 109.5 . . ?
C25 O10 Al1 127.66(10) . . ?
C25 O10 Li3 118.44(13) . . ?
Al1 O10 Li3 96.42(9) . . ?
C25 O10 Li2 123.17(13) . . ?
Al1 O10 Li2 97.02(10) . . ?
Li3 O10 Li2 83.16(12) . . ?
C31 O11 Li2 128.93(15) . . ?
O10 C25 C26 119.38(15) . . ?
O10 C25 C30 122.08(15) . . ?
C26 C25 C30 118.53(15) . . ?
C27 C26 C25 121.30(16) . . ?
C27 C26 H26 119.3 . . ?
C25 C26 H26 119.3 . . ?
C26 C27 C28 120.30(17) . . ?
C26 C27 H27 119.8 . . ?
C28 C27 H27 119.8 . . ?
C29 C28 C27 119.50(16) . . ?
C29 C28 H28 120.3 . . ?
C27 C28 H28 120.3 . . ?
C28 C29 C30 121.23(16) . . ?
C28 C29 H29 119.4 . . ?
C30 C29 H29 119.4 . . ?
C29 C30 C25 119.13(16) . . ?
C29 C30 C31 119.27(15) . . ?
C25 C30 C31 121.53(15) . . ?
O11 C31 O12 121.62(16) . . ?
O11 C31 C30 127.32(16) . . ?
O12 C31 C30 111.06(15) . . ?
C31 O12 C32 116.07(14) . . ?
O12 C32 H32A 109.5 . . ?
O12 C32 H32B 109.5 . . ?
H32A C32 H32B 109.5 . . ?
O12 C32 H32C 109.5 . . ?
H32A C32 H32C 109.5 . . ?
H32B C32 H32C 109.5 . . ?
C33 O13 Li3 141.92(15) . . ?
C33 O13 Li1 126.79(14) . . ?
Li3 O13 Li1 90.66(13) . . ?
C39 O14 Li1 128.52(15) . . ?
O13 C33 C34 120.98(16) . . ?
O13 C33 C38 123.00(15) . . ?
C34 C33 C38 116.01(15) . . ?
C35 C34 C33 122.31(17) . . ?
C35 C34 H34 118.8 . . ?
C33 C34 H34 118.8 . . ?
C34 C35 C36 120.93(17) . . ?
C34 C35 H35 119.5 . . ?
C36 C35 H35 119.5 . . ?
C37 C36 C35 118.62(17) . . ?
C37 C36 H36 120.7 . . ?
C35 C36 H36 120.7 . . ?
C36 C37 C38 121.74(17) . . ?
C36 C37 H37 119.1 . . ?
C38 C37 H37 119.1 . . ?
C37 C38 C33 120.37(16) . . ?
C37 C38 C39 119.97(16) . . ?
C33 C38 C39 119.64(15) . . ?
O14 C39 O15 121.54(16) . . ?
O14 C39 C38 125.74(16) . . ?
O15 C39 C38 112.72(15) . . ?
C39 O15 C40 115.90(14) . . ?
O15 C40 H40A 109.5 . . ?
O15 C40 H40B 109.5 . . ?
H40A C40 H40B 109.5 . . ?
O15 C40 H40C 109.5 . . ?
H40A C40 H40C 109.5 . . ?
H40B C40 H40C 109.5 . . ?
C41 O16 Li3 135.90(14) . . ?
C41 O16 Li2 129.50(14) . . ?
Li3 O16 Li2 92.71(14) . . ?
C47 O17 Li2 130.07(15) . . ?
O16 C41 C42 120.65(16) . . ?
O16 C41 C46 123.37(16) . . ?
C42 C41 C46 115.98(16) . . ?
C43 C42 C41 122.21(17) . . ?
C43 C42 H42 118.9 . . ?
C41 C42 H42 118.9 . . ?
C42 C43 C44 120.83(17) . . ?
C42 C43 H43 119.6 . . ?
C44 C43 H43 119.6 . . ?
C45 C44 C43 119.08(17) . . ?
C45 C44 H44 120.5 . . ?
C43 C44 H44 120.5 . . ?
C44 C45 C46 121.19(17) . . ?
C44 C45 H45 119.4 . . ?
C46 C45 H45 119.4 . . ?
C45 C46 C41 120.70(16) . . ?
C45 C46 C47 120.11(16) . . ?
C41 C46 C47 119.17(16) . . ?
O17 C47 O18 120.56(16) . . ?
O17 C47 C46 126.41(16) . . ?
O18 C47 C46 113.02(15) . . ?
C47 O18 C48 115.61(15) . . ?
O18 C48 H48A 109.5 . . ?
O18 C48 H48B 109.5 . . ?
H48A C48 H48B 109.5 . . ?
O18 C48 H48C 109.5 . . ?
H48A C48 H48C 109.5 . . ?
H48B C48 H48C 109.5 . . ?

loop_
_geom_bond_atom_site_label_1
_geom_bond_atom_site_label_2
_geom_bond_distance
_geom_bond_site_symmetry_2
_geom_bond_publ_flag
Al1 O1 1.8460(13) . ?
Al1 O4 1.8494(13) . ?
Al1 O7 1.8621(12) . ?
Al1 O10 1.8633(12) . ?
Al1 O2 1.9306(13) . ?
Al1 O5 1.9600(12) . ?
Li1 O8 1.940(3) . ?
Li1 O13 1.989(3) . ?
Li1 O14 2.016(3) . ?
Li1 O7 2.117(3) . ?
Li1 O1 2.154(3) . ?
Li2 O16 1.981(3) . ?
Li2 O17 1.993(3) . ?
Li2 O11 1.994(3) . ?
Li2 O4 2.066(3) . ?
Li2 O10 2.100(3) . ?
Li3 O16 1.848(3) . ?
Li3 O13 1.856(3) . ?
Li3 O7 2.029(3) . ?
Li3 O10 2.077(3) . ?
O1 C1 1.321(2) . ?
O2 C7 1.244(2) . ?
C1 C2 1.410(2) . ?
C1 C6 1.418(2) . ?
C2 C3 1.372(3) . ?
C2 H2 0.9500 . ?
C3 C4 1.392(3) . ?
C3 H3 0.9500 . ?
C4 C5 1.367(3) . ?
C4 H5A 0.9500 . ?
C5 C6 1.405(2) . ?
C5 H5 0.9500 . ?
C6 C7 1.444(2) . ?
C7 O3 1.320(2) . ?
O3 C8 1.446(2) . ?
C8 H8A 0.9800 . ?
C8 H8B 0.9800 . ?
C8 H8C 0.9800 . ?
O4 C9 1.322(2) . ?
O5 C15 1.242(2) . ?
C9 C10 1.407(2) . ?
C9 C14 1.415(2) . ?
C10 C11 1.380(3) . ?
C10 H10 0.9500 . ?
C11 C12 1.397(3) . ?
C11 H11 0.9500 . ?
C12 C13 1.370(3) . ?
C12 H12 0.9500 . ?
C13 C14 1.405(2) . ?
C13 H13 0.9500 . ?
C14 C15 1.447(2) . ?
C15 O6 1.327(2) . ?
O6 C16 1.448(2) . ?
C16 H16A 0.9800 . ?
C16 H16B 0.9800 . ?
C16 H16C 0.9800 . ?
O7 C17 1.3538(19) . ?
O8 C23 1.217(2) . ?
C17 C18 1.394(2) . ?
C17 C22 1.412(2) . ?
C18 C19 1.386(2) . ?
C18 H18 0.9500 . ?
C19 C20 1.386(3) . ?
C19 H19 0.9500 . ?
C20 C21 1.374(3) . ?
C20 H20 0.9500 . ?
C21 C22 1.402(2) . ?
C21 H21 0.9500 . ?
C22 C23 1.480(2) . ?
C23 O9 1.342(2) . ?
O9 C24 1.445(2) . ?
C24 H24A 0.9800 . ?
C24 H24B 0.9800 . ?
C24 H24C 0.9800 . ?
O10 C25 1.3516(19) . ?
O11 C31 1.216(2) . ?
C25 C26 1.396(2) . ?
C25 C30 1.408(2) . ?
C26 C27 1.381(2) . ?
C26 H26 0.9500 . ?
C27 C28 1.385(2) . ?
C27 H27 0.9500 . ?
C28 C29 1.376(2) . ?
C28 H28 0.9500 . ?
C29 C30 1.405(2) . ?
C29 H29 0.9500 . ?
C30 C31 1.475(2) . ?
C31 O12 1.348(2) . ?
O12 C32 1.439(2) . ?
C32 H32A 0.9800 . ?
C32 H32B 0.9800 . ?
C32 H32C 0.9800 . ?
O13 C33 1.299(2) . ?
O14 C39 1.221(2) . ?
C33 C34 1.418(2) . ?
C33 C38 1.428(2) . ?
C34 C35 1.374(2) . ?
C34 H34 0.9500 . ?
C35 C36 1.396(3) . ?
C35 H35 0.9500 . ?
C36 C37 1.373(3) . ?
C36 H36 0.9500 . ?
C37 C38 1.405(2) . ?
C37 H37 0.9500 . ?
C38 C39 1.463(2) . ?
C39 O15 1.346(2) . ?
O15 C40 1.444(2) . ?
C40 H40A 0.9800 . ?
C40 H40B 0.9800 . ?
C40 H40C 0.9800 . ?
O16 C41 1.302(2) . ?
O17 C47 1.219(2) . ?
C41 C42 1.418(2) . ?
C41 C46 1.427(2) . ?
C42 C43 1.376(2) . ?
C42 H42 0.9500 . ?
C43 C44 1.391(3) . ?
C43 H43 0.9500 . ?
C44 C45 1.376(3) . ?
C44 H44 0.9500 . ?
C45 C46 1.403(2) . ?
C45 H45 0.9500 . ?
C46 C47 1.464(2) . ?
C47 O18 1.347(2) . ?
O18 C48 1.442(2) . ?
C48 H48A 0.9800 . ?
C48 H48B 0.9800 . ?
C48 H48C 0.9800 . ?

loop_
_geom_hbond_atom_site_label_D
_geom_hbond_atom_site_label_H
_geom_hbond_atom_site_label_A
_geom_hbond_distance_DH
_geom_hbond_distance_HA
_geom_hbond_distance_DA
_geom_hbond_angle_DHA
_geom_hbond_site_symmetry_A
C2 H2 O14 0.95 2.38 3.107(2) 133.0 .
C24 H24C O18 0.98 2.42 3.361(3) 160.2 1_455

loop_
_geom_torsion_atom_site_label_1
_geom_torsion_atom_site_label_2
_geom_torsion_atom_site_label_3
_geom_torsion_atom_site_label_4
_geom_torsion
_geom_torsion_site_symmetry_1
_geom_torsion_site_symmetry_2
_geom_torsion_site_symmetry_3
_geom_torsion_site_symmetry_4
_geom_torsion_publ_flag
O7 Al1 O1 C1 -171.53(14) . . . . ?
O10 Al1 O1 C1 101.02(14) . . . . ?
O2 Al1 O1 C1 6.80(14) . . . . ?
O5 Al1 O1 C1 -82.66(14) . . . . ?
Li3 Al1 O1 C1 145.67(14) . . . . ?
Li2 Al1 O1 C1 107.86(16) . . . . ?
Li1 Al1 O1 C1 175.50(18) . . . . ?
O7 Al1 O1 Li1 12.96(9) . . . . ?
O10 Al1 O1 Li1 -74.49(9) . . . . ?
O2 Al1 O1 Li1 -168.71(9) . . . . ?
O5 Al1 O1 Li1 101.83(9) . . . . ?
Li3 Al1 O1 Li1 -29.83(10) . . . . ?
Li2 Al1 O1 Li1 -67.64(13) . . . . ?
Al1 O1 C1 C2 174.49(12) . . . . ?
Li1 O1 C1 C2 -11.5(2) . . . . ?
Al1 O1 C1 C6 -5.2(2) . . . . ?
Li1 O1 C1 C6 168.81(15) . . . . ?
O1 C1 C2 C3 -179.79(16) . . . . ?
C6 C1 C2 C3 0.0(2) . . . . ?
C1 C2 C3 C4 0.6(3) . . . . ?
C2 C3 C4 C5 -0.1(3) . . . . ?
C3 C4 C5 C6 -1.0(3) . . . . ?
C4 C5 C6 C1 1.6(3) . . . . ?
C4 C5 C6 C7 -179.25(17) . . . . ?
O1 C1 C6 C5 178.68(15) . . . . ?
C2 C1 C6 C5 -1.0(2) . . . . ?
O1 C1 C6 C7 -0.5(2) . . . . ?
C2 C1 C6 C7 179.79(15) . . . . ?
Al1 O2 C7 O3 -178.07(11) . . . . ?
Al1 O2 C7 C6 2.2(3) . . . . ?
C5 C6 C7 O2 -177.29(17) . . . . ?
C1 C6 C7 O2 1.9(3) . . . . ?
C5 C6 C7 O3 2.9(2) . . . . ?
C1 C6 C7 O3 -177.89(15) . . . . ?
O2 C7 O3 C8 -0.3(2) . . . . ?
C6 C7 O3 C8 179.47(16) . . . . ?
O7 Al1 O4 C9 107.71(14) . . . . ?
O10 Al1 O4 C9 -165.07(14) . . . . ?
O2 Al1 O4 C9 -70.57(14) . . . . ?
O5 Al1 O4 C9 18.94(14) . . . . ?
Li3 Al1 O4 C9 150.56(14) . . . . ?
Li2 Al1 O4 C9 -176.36(18) . . . . ?
Li1 Al1 O4 C9 120.41(15) . . . . ?
O7 Al1 O4 Li2 -75.93(10) . . . . ?
O10 Al1 O4 Li2 11.30(10) . . . . ?
O2 Al1 O4 Li2 105.80(10) . . . . ?
O5 Al1 O4 Li2 -164.70(10) . . . . ?
Li3 Al1 O4 Li2 -33.07(11) . . . . ?
Li1 Al1 O4 Li2 -63.23(14) . . . . ?
Al1 O4 C9 C10 159.20(12) . . . . ?
Li2 O4 C9 C10 -16.0(2) . . . . ?
Al1 O4 C9 C14 -23.0(2) . . . . ?
Li2 O4 C9 C14 161.74(16) . . . . ?
O4 C9 C10 C11 174.92(16) . . . . ?
C14 C9 C10 C11 -3.0(3) . . . . ?
C9 C10 C11 C12 1.2(3) . . . . ?
C10 C11 C12 C13 1.0(3) . . . . ?
C11 C12 C13 C14 -1.4(3) . . . . ?
C12 C13 C14 C9 -0.4(3) . . . . ?
C12 C13 C14 C15 -179.58(17) . . . . ?
O4 C9 C14 C13 -175.23(15) . . . . ?
C10 C9 C14 C13 2.6(2) . . . . ?
O4 C9 C14 C15 3.9(2) . . . . ?
C10 C9 C14 C15 -178.26(15) . . . . ?
Al1 O5 C15 O6 165.71(11) . . . . ?
Al1 O5 C15 C14 -15.5(2) . . . . ?
C13 C14 C15 O5 -165.56(16) . . . . ?
C9 C14 C15 O5 15.3(3) . . . . ?
C13 C14 C15 O6 13.3(2) . . . . ?
C9 C14 C15 O6 -165.86(15) . . . . ?
O5 C15 O6 C16 -1.5(2) . . . . ?
C14 C15 O6 C16 179.61(15) . . . . ?
O1 Al1 O7 C17 128.00(13) . . . . ?
O4 Al1 O7 C17 -50.57(13) . . . . ?
O10 Al1 O7 C17 -137.10(13) . . . . ?
O5 Al1 O7 C17 38.63(13) . . . . ?
O1 Al1 O7 Li3 -96.77(10) . . . . ?
O4 Al1 O7 Li3 84.66(10) . . . . ?
O10 Al1 O7 Li3 -1.87(10) . . . . ?
O5 Al1 O7 Li3 173.86(10) . . . . ?
Li2 Al1 O7 Li3 42.67(11) . . . . ?
Li1 Al1 O7 Li3 -83.55(12) . . . . ?
O1 Al1 O7 Li1 -13.21(10) . . . . ?
O4 Al1 O7 Li1 168.21(9) . . . . ?
O10 Al1 O7 Li1 81.69(10) . . . . ?
O5 Al1 O7 Li1 -102.58(10) . . . . ?
Li3 Al1 O7 Li1 83.55(12) . . . . ?
Li2 Al1 O7 Li1 126.23(11) . . . . ?
Al1 O7 C17 C18 72.93(18) . . . . ?
Li3 O7 C17 C18 -53.7(2) . . . . ?
Li1 O7 C17 C18 -155.25(15) . . . . ?
Al1 O7 C17 C22 -106.16(16) . . . . ?
Li3 O7 C17 C22 127.17(17) . . . . ?
Li1 O7 C17 C22 25.7(2) . . . . ?
O7 C17 C18 C19 -176.97(16) . . . . ?
C22 C17 C18 C19 2.2(3) . . . . ?
C17 C18 C19 C20 -0.2(3) . . . . ?
C18 C19 C20 C21 -1.8(3) . . . . ?
C19 C20 C21 C22 1.8(3) . . . . ?
C20 C21 C22 C17 0.1(3) . . . . ?
C20 C21 C22 C23 -179.61(17) . . . . ?
O7 C17 C22 C21 177.03(15) . . . . ?
C18 C17 C22 C21 -2.1(2) . . . . ?
O7 C17 C22 C23 -3.3(2) . . . . ?
C18 C17 C22 C23 177.64(15) . . . . ?
Li1 O8 C23 O9 179.20(16) . . . . ?
Li1 O8 C23 C22 -0.6(3) . . . . ?
C21 C22 C23 O8 168.11(18) . . . . ?
C17 C22 C23 O8 -11.6(3) . . . . ?
C21 C22 C23 O9 -11.7(2) . . . . ?
C17 C22 C23 O9 168.56(15) . . . . ?
O8 C23 O9 C24 -2.2(2) . . . . ?
C22 C23 O9 C24 177.65(14) . . . . ?
O1 Al1 O10 C25 -44.08(13) . . . . ?
O4 Al1 O10 C25 131.25(13) . . . . ?
O7 Al1 O10 C25 -131.99(13) . . . . ?
O2 Al1 O10 C25 45.88(13) . . . . ?
O1 Al1 O10 Li3 89.73(10) . . . . ?
O4 Al1 O10 Li3 -94.93(10) . . . . ?
O7 Al1 O10 Li3 1.82(9) . . . . ?
O2 Al1 O10 Li3 179.69(9) . . . . ?
O1 Al1 O10 Li2 173.59(9) . . . . ?
O4 Al1 O10 Li2 -11.07(9) . . . . ?
O7 Al1 O10 Li2 85.68(10) . . . . ?
O2 Al1 O10 Li2 -96.44(10) . . . . ?
Al1 O10 C25 C26 78.36(19) . . . . ?
Li3 O10 C25 C26 -47.0(2) . . . . ?
Li2 O10 C25 C26 -148.09(16) . . . . ?
Al1 O10 C25 C30 -101.94(17) . . . . ?
Li3 O10 C25 C30 132.70(17) . . . . ?
Li2 O10 C25 C30 31.6(2) . . . . ?
O10 C25 C26 C27 -179.93(16) . . . . ?
C30 C25 C26 C27 0.4(3) . . . . ?
C25 C26 C27 C28 -0.4(3) . . . . ?
C26 C27 C28 C29 0.2(3) . . . . ?
C27 C28 C29 C30 0.0(3) . . . . ?
C28 C29 C30 C25 -0.1(3) . . . . ?
C28 C29 C30 C31 -177.08(16) . . . . ?
O10 C25 C30 C29 -179.81(15) . . . . ?
C26 C25 C30 C29 -0.1(2) . . . . ?
O10 C25 C30 C31 -2.9(3) . . . . ?
C26 C25 C30 C31 176.82(15) . . . . ?
Li2 O11 C31 O12 -171.72(16) . . . . ?
Li2 O11 C31 C30 8.8(3) . . . . ?
C29 C30 C31 O11 156.75(18) . . . . ?
C25 C30 C31 O11 -20.2(3) . . . . ?
C29 C30 C31 O12 -22.7(2) . . . . ?
C25 C30 C31 O12 160.34(16) . . . . ?
O11 C31 O12 C32 -6.3(3) . . . . ?
C30 C31 O12 C32 173.19(16) . . . . ?
O16 Li3 O13 C33 21.5(4) . . . . ?
O7 Li3 O13 C33 165.48(18) . . . . ?
O10 Li3 O13 C33 -117.4(2) . . . . ?
Li1 Li3 O13 C33 -170.3(2) . . . . ?
Li2 Li3 O13 C33 -106.1(7) . . . . ?
Al1 Li3 O13 C33 -159.26(17) . . . . ?
O16 Li3 O13 Li1 -168.2(3) . . . . ?
O7 Li3 O13 Li1 -24.22(13) . . . . ?
O10 Li3 O13 Li1 52.91(17) . . . . ?
Li3 O13 C33 C34 -43.2(3) . . . . ?
Li1 O13 C33 C34 148.99(16) . . . . ?
Li3 O13 C33 C38 137.7(2) . . . . ?
Li1 O13 C33 C38 -30.1(2) . . . . ?
O13 C33 C34 C35 -178.20(16) . . . . ?
C38 C33 C34 C35 1.0(2) . . . . ?
C33 C34 C35 C36 -1.0(3) . . . . ?
C34 C35 C36 C37 0.1(3) . . . . ?
C35 C36 C37 C38 0.7(3) . . . . ?
C36 C37 C38 C33 -0.7(3) . . . . ?
C36 C37 C38 C39 177.98(16) . . . . ?
O13 C33 C38 C37 178.98(15) . . . . ?
C34 C33 C38 C37 -0.2(2) . . . . ?
O13 C33 C38 C39 0.3(2) . . . . ?
C34 C33 C38 C39 -178.82(15) . . . . ?
Li1 O14 C39 O15 165.65(15) . . . . ?
Li1 O14 C39 C38 -13.8(3) . . . . ?
C37 C38 C39 O14 -155.73(17) . . . . ?
C33 C38 C39 O14 22.9(3) . . . . ?
C37 C38 C39 O15 24.7(2) . . . . ?
C33 C38 C39 O15 -156.63(15) . . . . ?
O14 C39 O15 C40 1.7(2) . . . . ?
C38 C39 O15 C40 -178.78(15) . . . . ?
O13 Li3 O16 C41 30.7(4) . . . . ?
O7 Li3 O16 C41 -108.1(2) . . . . ?
O10 Li3 O16 C41 175.12(15) . . . . ?
O13 Li3 O16 Li2 -164.7(3) . . . . ?
O7 Li3 O16 Li2 56.45(17) . . . . ?
O10 Li3 O16 Li2 -20.29(13) . . . . ?
Li3 O16 C41 C42 -43.1(3) . . . . ?
Li2 O16 C41 C42 157.04(16) . . . . ?
Li3 O16 C41 C46 136.96(19) . . . . ?
Li2 O16 C41 C46 -22.9(2) . . . . ?
O16 C41 C42 C43 178.95(15) . . . . ?
C46 C41 C42 C43 -1.1(2) . . . . ?
C41 C42 C43 C44 0.0(3) . . . . ?
C42 C43 C44 C45 0.7(3) . . . . ?
C43 C44 C45 C46 -0.2(3) . . . . ?
C44 C45 C46 C41 -0.9(3) . . . . ?
C44 C45 C46 C47 177.34(16) . . . . ?
O16 C41 C46 C45 -178.50(15) . . . . ?
C42 C41 C46 C45 1.5(2) . . . . ?
O16 C41 C46 C47 3.2(2) . . . . ?
C42 C41 C46 C47 -176.76(15) . . . . ?
Li2 O17 C47 O18 166.68(16) . . . . ?
Li2 O17 C47 C46 -14.3(3) . . . . ?
C45 C46 C47 O17 -162.39(17) . . . . ?
C41 C46 C47 O17 15.9(3) . . . . ?
C45 C46 C47 O18 16.7(2) . . . . ?
C41 C46 C47 O18 -164.97(15) . . . . ?
O17 C47 O18 C48 2.4(3) . . . . ?
C46 C47 O18 C48 -176.77(17) . . . . ?
